data_4503151
loop_
_publ_author_name
'Chen, Chun-Long'
'Yu, Zhi-Quan'
'Zhang, Qian'
'Pan, Mei'
'Zhang, Jian-Yong'
'Zhao, Cun-Yuan'
'Su, Cheng-Yong'

_publ_section_title
;
 Formation of Disilver(I) Metallacycle and One-Dimensional Polymeric Chain
 from the Same Mononuclear Building Block: Assembly Mechanism upon
 Crystallization
;
_journal_issue 3
_journal_name_full 'Crystal Growth &amp; Design'
_journal_page_first 897
_journal_paper_doi 10.1021/cg070634i
_journal_volume 8
_journal_year 2008
_chemical_formula_sum 'C23 H20 Ag F3 N2 O3 S3'
_chemical_formula_weight 633.46
_chemical_name_systematic
; 
 ? 
;
_space_group_IT_number 13
_symmetry_cell_setting monoclinic
_symmetry_space_group_name_Hall '-P 2yac'
_symmetry_space_group_name_H-M 'P 1 2/n 1'
_atom_sites_solution_hydrogens geom
_atom_sites_solution_primary direct
_atom_sites_solution_secondary difmap
_audit_creation_method SHELXL-97
_cell_angle_alpha 90.00
_cell_angle_beta 107.150(2)
_cell_angle_gamma 90.00
_cell_formula_units_Z 4
_cell_length_a 11.0916(17)
_cell_length_b 14.785(2)
_cell_length_c 15.723(2)
_cell_measurement_temperature 293(2)
_cell_volume 2463.8(6)
_computing_structure_refinement 'SHELXL-97 (Sheldrick, 1997)'
_computing_structure_solution 'SHELXS-97 (Sheldrick, 1990)'
_diffrn_ambient_temperature 293(2)
_diffrn_measured_fraction_theta_full 0.996
_diffrn_measured_fraction_theta_max 0.996
_diffrn_measurement_device_type CCD
_diffrn_radiation_monochromator graphite
_diffrn_radiation_source 'fine-focus sealed tube'
_diffrn_radiation_type MoK\a
_diffrn_radiation_wavelength 0.71073
_diffrn_reflns_av_R_equivalents 0.0198
_diffrn_reflns_av_sigmaI/netI 0.0229
_diffrn_reflns_limit_h_max 13
_diffrn_reflns_limit_h_min -14
_diffrn_reflns_limit_k_max 18
_diffrn_reflns_limit_k_min -13
_diffrn_reflns_limit_l_max 20
_diffrn_reflns_limit_l_min -18
_diffrn_reflns_number 14169
_diffrn_reflns_theta_full 27.04
_diffrn_reflns_theta_max 27.04
_diffrn_reflns_theta_min 1.93
_exptl_absorpt_coefficient_mu 1.124
_exptl_absorpt_correction_T_max 0.7901
_exptl_absorpt_correction_T_min 0.6033
_exptl_absorpt_correction_type multi-scan
_exptl_crystal_colour yellow
_exptl_crystal_density_diffrn 1.708
_exptl_crystal_density_method 'not measured'
_exptl_crystal_description block
_exptl_crystal_F_000 1272
_exptl_crystal_size_max 0.50
_exptl_crystal_size_mid 0.34
_exptl_crystal_size_min 0.22
_refine_diff_density_max 1.062
_refine_diff_density_min -0.683
_refine_diff_density_rms 0.090
_refine_ls_extinction_method none
_refine_ls_goodness_of_fit_ref 1.003
_refine_ls_hydrogen_treatment geom
_refine_ls_matrix_type full
_refine_ls_number_parameters 316
_refine_ls_number_reflns 5393
_refine_ls_number_restraints 0
_refine_ls_restrained_S_all 1.003
_refine_ls_R_factor_all 0.0681
_refine_ls_R_factor_gt 0.0500
_refine_ls_shift/su_max 0.019
_refine_ls_shift/su_mean 0.008
_refine_ls_structure_factor_coef Fsqd
_refine_ls_weighting_details 'calc w=1/[\s^2^(Fo^2^)+(0.0949P)^2^+2.5729P] where P=(Fo^2^+2Fc^2^)/3'
_refine_ls_weighting_scheme calc
_refine_ls_wR_factor_gt 0.1444
_refine_ls_wR_factor_ref 0.1641
_reflns_number_gt 3960
_reflns_number_total 5393
_reflns_threshold_expression >2sigma(I)
_cod_data_source_file cg070634i-file002.cif
_cod_data_source_block 1
_cod_depositor_comments
;
The following automatic conversions were performed:

'_symmetry_cell_setting' value 'Monoclinic' changed to 'monoclinic'
according to /home/saulius/struct/CIF-dictionaries/cif_core.dic
dictionary named 'cif_core.dic' version 2.4.1 from 2010-06-29.

Automatic conversion script
Id: cif_fix_values 1715 2011-07-08 13:25:40Z adriana 
;
_cod_original_sg_symbol_H-M P2/n
_cod_database_code 4503151

loop_
_symmetry_equiv_pos_as_xyz
'x, y, z'
'-x+1/2, y, -z+1/2'
'-x, -y, -z'
'x-1/2, -y, z-1/2'

loop_
_atom_site_label
_atom_site_type_symbol
_atom_site_fract_x
_atom_site_fract_y
_atom_site_fract_z
_atom_site_U_iso_or_equiv
_atom_site_adp_type
_atom_site_occupancy
_atom_site_symmetry_multiplicity
_atom_site_calc_flag
_atom_site_refinement_flags
Ag Ag 0.02928(4) 0.73033(2) 0.14091(3) 0.07392(18) Uani 1 1 d .
S1 S 0.06576(9) 0.61454(7) 0.26372(7) 0.0543(2) Uani 1 1 d .
S2 S -0.12712(10) 0.85033(7) 0.07255(7) 0.0560(3) Uani 1 1 d .
S3 S -0.50109(15) 0.72517(11) -0.05643(11) 0.0902(4) Uani 1 1 d .
F1 F -0.5981(9) 0.8106(9) -0.1990(5) 0.310(6) Uani 1 1 d .
F2 F -0.7166(5) 0.7987(6) -0.1119(6) 0.226(4) Uani 1 1 d .
F3 F -0.5542(7) 0.8935(4) -0.0713(6) 0.191(3) Uani 1 1 d .
N1 N 0.1245(3) 0.6105(2) 0.0891(2) 0.0514(7) Uani 1 1 d .
N2 N 0.1542(3) 0.8547(2) 0.1179(2) 0.0580(8) Uani 1 1 d .
O1 O -0.3829(5) 0.7522(5) -0.0667(6) 0.165(3) Uani 1 1 d .
O2 O -0.5577(6) 0.6450(4) -0.1024(5) 0.143(2) Uani 1 1 d .
O3 O -0.5162(7) 0.7400(4) 0.0313(3) 0.134(2) Uani 1 1 d .
C1 C 0.1182(3) 0.5268(2) 0.1235(2) 0.0449(7) Uani 1 1 d .
C2 C 0.1717(4) 0.6186(3) 0.0216(3) 0.0624(10) Uani 1 1 d .
H2A H 0.1745 0.6758 -0.0022 0.075 Uiso 1 1 calc R
C3 C 0.2176(4) 0.5457(4) -0.0159(3) 0.0701(12) Uani 1 1 d .
H3A H 0.2559 0.5548 -0.0604 0.084 Uiso 1 1 calc R
C4 C 0.2050(4) 0.4618(3) 0.0140(3) 0.0675(11) Uani 1 1 d .
H4A H 0.2313 0.4121 -0.0123 0.081 Uiso 1 1 calc R
C5 C 0.1526(3) 0.4484(3) 0.0845(3) 0.0533(9) Uani 1 1 d .
C6 C 0.1363(4) 0.3627(3) 0.1171(3) 0.0671(11) Uani 1 1 d .
H6A H 0.1550 0.3111 0.0897 0.080 Uiso 1 1 calc R
C7 C 0.0927(5) 0.3553(3) 0.1894(3) 0.0694(11) Uani 1 1 d .
H7A H 0.0804 0.2983 0.2104 0.083 Uiso 1 1 calc R
C8 C 0.0664(4) 0.4322(3) 0.2321(3) 0.0594(10) Uani 1 1 d .
H8A H 0.0392 0.4257 0.2823 0.071 Uiso 1 1 calc R
C9 C 0.0798(3) 0.5169(3) 0.2016(2) 0.0470(8) Uani 1 1 d .
C10 C -0.0700(4) 0.5932(3) 0.3029(3) 0.0563(9) Uani 1 1 d .
H10A H -0.0581 0.5357 0.3340 0.068 Uiso 1 1 calc R
H10B H -0.0737 0.6398 0.3456 0.068 Uiso 1 1 calc R
C11 C -0.1941(4) 0.5912(3) 0.2309(3) 0.0573(9) Uani 1 1 d .
H11A H -0.1979 0.5374 0.1948 0.069 Uiso 1 1 calc R
H11B H -0.1999 0.6435 0.1927 0.069 Uiso 1 1 calc R
C12 C 0.1031(4) 0.9385(3) 0.1188(2) 0.0497(8) Uani 1 1 d .
C13 C 0.2752(4) 0.8491(4) 0.1231(3) 0.0723(12) Uani 1 1 d .
H13A H 0.3102 0.7921 0.1225 0.087 Uiso 1 1 calc R
C14 C 0.3535(5) 0.9250(4) 0.1296(4) 0.0782(14) Uani 1 1 d .
H14A H 0.4366 0.9181 0.1290 0.094 Uiso 1 1 calc R
C15 C 0.3069(5) 1.0083(4) 0.1366(3) 0.0736(13) Uani 1 1 d .
H15A H 0.3587 1.0589 0.1442 0.088 Uiso 1 1 calc R
C16 C 0.1782(4) 1.0173(3) 0.1321(3) 0.0571(9) Uani 1 1 d .
C17 C 0.1209(5) 1.1018(3) 0.1379(3) 0.0690(12) Uani 1 1 d .
H17A H 0.1702 1.1539 0.1493 0.083 Uiso 1 1 calc R
C18 C -0.0041(5) 1.1078(3) 0.1271(3) 0.0748(13) Uani 1 1 d .
H18A H -0.0400 1.1637 0.1320 0.090 Uiso 1 1 calc R
C19 C -0.0803(5) 1.0306(3) 0.1086(3) 0.0650(11) Uani 1 1 d .
H19A H -0.1668 1.0363 0.0985 0.078 Uiso 1 1 calc R
C20 C -0.0297(4) 0.9466(3) 0.1050(2) 0.0515(8) Uani 1 1 d .
C21 C -0.2469(4) 0.8657(3) 0.1290(3) 0.0596(10) Uani 1 1 d .
H21A H -0.2914 0.9218 0.1087 0.072 Uiso 1 1 calc R
H21B H -0.3076 0.8168 0.1121 0.072 Uiso 1 1 calc R
C22 C -0.1956(4) 0.8681(3) 0.2289(3) 0.0570(9) Uani 1 1 d .
H22A H -0.1447 0.9220 0.2471 0.068 Uiso 1 1 calc R
H22B H -0.1422 0.8158 0.2495 0.068 Uiso 1 1 calc R
C23 C -0.5984(10) 0.8188(8) -0.1109(10) 0.166(5) Uani 1 1 d .

loop_
_atom_site_aniso_label
_atom_site_aniso_U_11
_atom_site_aniso_U_22
_atom_site_aniso_U_33
_atom_site_aniso_U_23
_atom_site_aniso_U_13
_atom_site_aniso_U_12
Ag 0.0900(3) 0.0471(2) 0.0981(3) 0.00435(16) 0.0485(2) 0.00400(15)
S1 0.0528(5) 0.0564(5) 0.0571(5) -0.0083(4) 0.0215(4) -0.0048(4)
S2 0.0628(6) 0.0583(6) 0.0560(5) -0.0026(4) 0.0318(4) -0.0029(4)
S3 0.0785(9) 0.0935(11) 0.0924(10) -0.0107(8) 0.0152(7) 0.0156(7)
F1 0.234(8) 0.557(17) 0.137(5) 0.185(8) 0.052(5) 0.031(10)
F2 0.100(4) 0.309(9) 0.274(8) 0.076(7) 0.063(4) 0.086(5)
F3 0.243(7) 0.105(4) 0.272(8) 0.033(4) 0.147(6) 0.020(4)
N1 0.0500(16) 0.0525(18) 0.0543(17) -0.0034(14) 0.0193(14) -0.0044(14)
N2 0.0599(19) 0.0542(18) 0.065(2) 0.0062(16) 0.0263(16) 0.0047(15)
O1 0.072(3) 0.181(5) 0.249(8) -0.083(5) 0.057(4) 0.003(3)
O2 0.166(5) 0.110(4) 0.185(6) -0.060(4) 0.099(4) -0.037(3)
O3 0.187(6) 0.139(4) 0.070(3) 0.013(3) 0.030(3) 0.011(4)
C1 0.0343(15) 0.0491(19) 0.0492(18) -0.0015(15) 0.0090(14) 0.0009(14)
C2 0.065(2) 0.068(3) 0.059(2) 0.001(2) 0.0247(19) -0.010(2)
C3 0.073(3) 0.086(3) 0.062(2) -0.013(2) 0.035(2) -0.009(2)
C4 0.067(3) 0.076(3) 0.063(2) -0.015(2) 0.025(2) 0.008(2)
C5 0.0467(19) 0.056(2) 0.054(2) -0.0074(17) 0.0095(16) 0.0053(16)
C6 0.075(3) 0.053(2) 0.072(3) -0.006(2) 0.020(2) 0.010(2)
C7 0.079(3) 0.048(2) 0.081(3) 0.006(2) 0.024(2) 0.002(2)
C8 0.062(2) 0.060(2) 0.060(2) 0.0074(19) 0.0223(19) 0.0013(19)
C9 0.0385(16) 0.052(2) 0.0493(19) -0.0014(15) 0.0111(14) -0.0004(14)
C10 0.060(2) 0.069(3) 0.047(2) 0.0003(17) 0.0257(17) 0.0021(19)
C11 0.054(2) 0.075(3) 0.048(2) -0.0040(18) 0.0245(17) -0.0020(19)
C12 0.063(2) 0.050(2) 0.0425(18) 0.0042(15) 0.0248(16) 0.0014(17)
C13 0.062(3) 0.075(3) 0.084(3) 0.013(2) 0.028(2) 0.012(2)
C14 0.055(2) 0.095(4) 0.088(3) 0.004(3) 0.025(2) 0.002(2)
C15 0.073(3) 0.081(3) 0.067(3) -0.003(2) 0.021(2) -0.022(3)
C16 0.072(3) 0.057(2) 0.0458(19) 0.0003(17) 0.0233(18) -0.0080(19)
C17 0.097(4) 0.047(2) 0.067(3) -0.0041(19) 0.032(2) -0.011(2)
C18 0.103(4) 0.049(2) 0.083(3) 0.000(2) 0.044(3) 0.005(2)
C19 0.074(3) 0.057(2) 0.074(3) 0.004(2) 0.036(2) 0.009(2)
C20 0.064(2) 0.050(2) 0.0472(19) 0.0034(16) 0.0267(17) 0.0026(17)
C21 0.050(2) 0.078(3) 0.057(2) 0.002(2) 0.0256(17) 0.0019(19)
C22 0.049(2) 0.073(3) 0.053(2) 0.0015(19) 0.0222(17) 0.0018(18)
C23 0.152(8) 0.131(8) 0.264(14) -0.051(9) 0.135(9) -0.037(7)

loop_
_atom_type_symbol
_atom_type_description
_atom_type_scat_dispersion_real
_atom_type_scat_dispersion_imag
_atom_type_scat_source
C C 0.0033 0.0016 'International Tables Vol C Tables 4.2.6.8 and 6.1.1.4'
H H 0.0000 0.0000 'International Tables Vol C Tables 4.2.6.8 and 6.1.1.4'
N N 0.0061 0.0033 'International Tables Vol C Tables 4.2.6.8 and 6.1.1.4'
O O 0.0106 0.0060 'International Tables Vol C Tables 4.2.6.8 and 6.1.1.4'
F F 0.0171 0.0103 'International Tables Vol C Tables 4.2.6.8 and 6.1.1.4'
S S 0.1246 0.1234 'International Tables Vol C Tables 4.2.6.8 and 6.1.1.4'
Ag Ag -0.8971 1.1015 'International Tables Vol C Tables 4.2.6.8 and 6.1.1.4'

loop_
_geom_angle_atom_site_label_1
_geom_angle_atom_site_label_2
_geom_angle_atom_site_label_3
_geom_angle
_geom_angle_site_symmetry_1
_geom_angle_site_symmetry_3
N1 Ag N2 100.88(12) . .
N1 Ag S2 136.07(8) . .
N2 Ag S2 75.42(8) . .
N1 Ag S1 76.40(8) . .
N2 Ag S1 131.90(9) . .
S2 Ag S1 138.36(3) . .
C9 S1 C10 105.20(19) . .
C9 S1 Ag 98.67(13) . .
C10 S1 Ag 114.58(14) . .
C20 S2 C21 103.4(2) . .
C20 S2 Ag 99.23(14) . .
C21 S2 Ag 113.24(15) . .
O2 S3 O1 117.2(3) . .
O2 S3 O3 116.6(4) . .
O1 S3 O3 115.6(4) . .
O2 S3 C23 106.4(5) . .
O1 S3 C23 99.9(4) . .
O3 S3 C23 96.6(4) . .
C2 N1 C1 118.7(4) . .
C2 N1 Ag 122.8(3) . .
C1 N1 Ag 118.1(2) . .
C13 N2 C12 118.2(4) . .
C13 N2 Ag 124.4(3) . .
C12 N2 Ag 115.8(2) . .
N1 C1 C5 121.3(3) . .
N1 C1 C9 120.1(3) . .
C5 C1 C9 118.6(3) . .
N1 C2 C3 123.4(4) . .
N1 C2 H2A 118.3 . .
C3 C2 H2A 118.3 . .
C4 C3 C2 118.4(4) . .
C4 C3 H3A 120.8 . .
C2 C3 H3A 120.8 . .
C3 C4 C5 120.8(4) . .
C3 C4 H4A 119.6 . .
C5 C4 H4A 119.6 . .
C6 C5 C1 120.1(4) . .
C6 C5 C4 123.0(4) . .
C1 C5 C4 116.9(4) . .
C7 C6 C5 119.7(4) . .
C7 C6 H6A 120.2 . .
C5 C6 H6A 120.2 . .
C6 C7 C8 120.7(4) . .
C6 C7 H7A 119.6 . .
C8 C7 H7A 119.6 . .
C9 C8 C7 121.3(4) . .
C9 C8 H8A 119.4 . .
C7 C8 H8A 119.4 . .
C8 C9 C1 119.3(4) . .
C8 C9 S1 121.1(3) . .
C1 C9 S1 119.3(3) . .
C11 C10 S1 114.5(3) . .
C11 C10 H10A 108.6 . .
S1 C10 H10A 108.6 . .
C11 C10 H10B 108.6 . .
S1 C10 H10B 108.6 . .
H10A C10 H10B 107.6 . .
C10 C11 C11 111.8(4) . 2_455
C10 C11 H11A 109.3 . .
C11 C11 H11A 109.3 2_455 .
C10 C11 H11B 109.3 . .
C11 C11 H11B 109.3 2_455 .
H11A C11 H11B 107.9 . .
N2 C12 C16 121.5(4) . .
N2 C12 C20 119.2(3) . .
C16 C12 C20 119.3(4) . .
N2 C13 C14 123.3(5) . .
N2 C13 H13A 118.3 . .
C14 C13 H13A 118.3 . .
C15 C14 C13 119.4(5) . .
C15 C14 H14A 120.3 . .
C13 C14 H14A 120.3 . .
C14 C15 C16 119.1(4) . .
C14 C15 H15A 120.5 . .
C16 C15 H15A 120.5 . .
C12 C16 C15 118.2(4) . .
C12 C16 C17 118.8(4) . .
C15 C16 C17 123.0(4) . .
C18 C17 C16 120.9(4) . .
C18 C17 H17A 119.6 . .
C16 C17 H17A 119.6 . .
C17 C18 C19 120.5(4) . .
C17 C18 H18A 119.7 . .
C19 C18 H18A 119.8 . .
C20 C19 C18 121.3(5) . .
C20 C19 H19A 119.4 . .
C18 C19 H19A 119.4 . .
C19 C20 C12 119.1(4) . .
C19 C20 S2 121.2(3) . .
C12 C20 S2 119.4(3) . .
C22 C21 S2 114.0(3) . .
C22 C21 H21A 108.8 . .
S2 C21 H21A 108.8 . .
C22 C21 H21B 108.8 . .
S2 C21 H21B 108.8 . .
H21A C21 H21B 107.6 . .
C21 C22 C22 110.3(4) . 2_455
C21 C22 H22A 109.6 . .
C22 C22 H22A 109.6 2_455 .
C21 C22 H22B 109.6 . .
C22 C22 H22B 109.6 2_455 .
H22A C22 H22B 108.1 . .
F3 C23 F2 115.2(9) . .
F3 C23 F1 116.3(11) . .
F2 C23 F1 105.0(11) . .
F3 C23 S3 109.7(10) . .
F2 C23 S3 106.4(8) . .
F1 C23 S3 103.2(8) . .

loop_
_geom_bond_atom_site_label_1
_geom_bond_atom_site_label_2
_geom_bond_distance
_geom_bond_site_symmetry_2
Ag N1 2.329(3) .
Ag N2 2.393(3) .
Ag S2 2.4925(12) .
Ag S1 2.5224(11) .
S1 C9 1.775(4) .
S1 C10 1.815(4) .
S2 C20 1.769(4) .
S2 C21 1.817(4) .
S3 O2 1.433(5) .
S3 O1 1.424(6) .
S3 O3 1.454(6) .
S3 C23 1.808(14) .
F1 C23 1.391(14) .
F2 C23 1.340(11) .
F3 C23 1.292(11) .
N1 C2 1.320(5) .
N1 C1 1.362(5) .
N2 C13 1.323(6) .
N2 C12 1.364(5) .
C1 C5 1.416(5) .
C1 C9 1.420(5) .
C2 C3 1.393(7) .
C2 H2A 0.9300 .
C3 C4 1.349(7) .
C3 H3A 0.9300 .
C4 C5 1.410(6) .
C4 H4A 0.9300 .
C5 C6 1.398(6) .
C6 C7 1.364(7) .
C6 H6A 0.9300 .
C7 C8 1.396(6) .
C7 H7A 0.9300 .
C8 C9 1.365(5) .
C8 H8A 0.9300 .
C10 C11 1.503(6) .
C10 H10A 0.9700 .
C10 H10B 0.9700 .
C11 C11 1.529(7) 2_455
C11 H11A 0.9700 .
C11 H11B 0.9700 .
C12 C16 1.411(6) .
C12 C20 1.429(6) .
C13 C14 1.404(7) .
C13 H13A 0.9300 .
C14 C15 1.352(7) .
C14 H14A 0.9300 .
C15 C16 1.415(7) .
C15 H15A 0.9300 .
C16 C17 1.417(6) .
C17 C18 1.350(7) .
C17 H17A 0.9300 .
C18 C19 1.399(7) .
C18 H18A 0.9300 .
C19 C20 1.370(6) .
C19 H19A 0.9300 .
C21 C22 1.506(6) .
C21 H21A 0.9700 .
C21 H21B 0.9700 .
C22 C22 1.539(7) 2_455
C22 H22A 0.9700 .
C22 H22B 0.9700 .
